data_7131231
loop_
_publ_author_name
'Ling, Li'
'Song, Zeli'
'Shan, He'
'Wang, Chao'
'Li, Shouting'
'Wang, Yanjiao'
'Hu, Jianfeng'
'Chen, Qian'
'Zhang, Hao'
'Yang, Yong'

_publ_section_title
;
 Design and synthesis of a new family of planar and central chiral
 ferrocenyl phosphine ligands.
;
_journal_issue 19
_journal_name_full 'Chemical communications (Cambridge, England)'
_journal_page_first 2739
_journal_page_last 2742
_journal_paper_doi 10.1039/d2cc06492h
_journal_volume 59
_journal_year 2023
_chemical_formula_moiety 'C17 H13 Cl Fe'
_chemical_formula_sum 'C17 H13 Cl Fe'
_chemical_formula_weight 308.57
_space_group_crystal_system monoclinic
_space_group_IT_number 14
_space_group_name_Hall '-P 2ybc'
_space_group_name_H-M_alt 'P 1 21/c 1'
_atom_sites_solution_hydrogens geom
_atom_sites_solution_primary iterative
_audit_creation_date 2022-01-01
_audit_creation_method
;
Olex2 1.2
(compiled 2018.05.29 svn.r3508 for OlexSys, GUI svn.r5506)
;
_audit_update_record
;
2022-03-22 deposited with the CCDC.	2023-01-26 downloaded from the CCDC.
;
_cell_angle_alpha 90
_cell_angle_beta 90.403(2)
_cell_angle_gamma 90
_cell_formula_units_Z 8
_cell_length_a 12.2854(6)
_cell_length_b 20.4848(10)
_cell_length_c 10.5744(4)
_cell_measurement_reflns_used 9929
_cell_measurement_temperature 273(2)
_cell_measurement_theta_max 27.01
_cell_measurement_theta_min 2.77
_cell_volume 2661.1(2)
_computing_molecular_graphics 'Olex2 (Dolomanov et al., 2009)'
_computing_publication_material 'Olex2 (Dolomanov et al., 2009)'
_computing_structure_refinement 'ShelXL (Sheldrick, 2015)'
_computing_structure_solution 'olex2.solve (Bourhis et al., 2015)'
_diffrn_ambient_temperature 273.0
_diffrn_measured_fraction_theta_full 0.998
_diffrn_measured_fraction_theta_max 0.998
_diffrn_measurement_device_type 'Bruker APEX-II CCD'
_diffrn_measurement_method '\f and \w scans'
_diffrn_radiation_type MoK\a
_diffrn_radiation_wavelength 0.71073
_diffrn_reflns_av_R_equivalents 0.0295
_diffrn_reflns_av_unetI/netI 0.0147
_diffrn_reflns_Laue_measured_fraction_full 0.998
_diffrn_reflns_Laue_measured_fraction_max 0.998
_diffrn_reflns_limit_h_max 14
_diffrn_reflns_limit_h_min -14
_diffrn_reflns_limit_k_max 24
_diffrn_reflns_limit_k_min -24
_diffrn_reflns_limit_l_max 11
_diffrn_reflns_limit_l_min -12
_diffrn_reflns_number 48421
_diffrn_reflns_point_group_measured_fraction_full 0.998
_diffrn_reflns_point_group_measured_fraction_max 0.998
_diffrn_reflns_theta_full 24.999
_diffrn_reflns_theta_max 24.999
_diffrn_reflns_theta_min 2.589
_diffrn_standards_number 0
_exptl_absorpt_coefficient_mu 1.314
_exptl_absorpt_correction_T_max 0.7455
_exptl_absorpt_correction_T_min 0.5978
_exptl_absorpt_correction_type multi-scan
_exptl_absorpt_process_details
'SADABS-2016/2 (Bruker,2016/2) was used for absorption correction. wR2(int) was 0.0784 before and 0.0481 after correction. The Ratio of minimum to maximum transmission is 0.8019. The \l/2 correction factor is Not present.'
_exptl_crystal_density_diffrn 1.540
_exptl_crystal_description prism
_exptl_crystal_F_000 1264
_refine_diff_density_max 2.982
_refine_diff_density_min -1.271
_refine_diff_density_rms 0.128
_refine_ls_extinction_method none
_refine_ls_goodness_of_fit_ref 1.080
_refine_ls_hydrogen_treatment constr
_refine_ls_matrix_type full
_refine_ls_number_parameters 331
_refine_ls_number_reflns 4679
_refine_ls_number_restraints 12
_refine_ls_restrained_S_all 1.094
_refine_ls_R_factor_all 0.0924
_refine_ls_R_factor_gt 0.0854
_refine_ls_shift/su_max 0.000
_refine_ls_shift/su_mean 0.000
_refine_ls_structure_factor_coef Fsqd
_refine_ls_weighting_details 'w=1/[\s^2^(Fo^2^)+(0.1342P)^2^+12.2571P] where P=(Fo^2^+2Fc^2^)/3'
_refine_ls_weighting_scheme calc
_refine_ls_wR_factor_gt 0.2454
_refine_ls_wR_factor_ref 0.2503
_reflns_Friedel_coverage 0.000
_reflns_number_gt 4112
_reflns_number_total 4679
_reflns_threshold_expression 'I > 2\s(I)'
_cod_data_source_file d2cc06492h2.cif
_cod_data_source_block b_a_sx
_cod_depositor_comments 'Adding full bibliography for 7131222--7131231.cif.'
_cod_database_code 7131231
_shelx_shelxl_version_number 2014/7
_shelx_space_group_comment
;
The symmetry employed for this shelxl refinement is uniquely defined
by the following loop, which should always be used as a source of
symmetry information in preference to the above space-group names.
They are only intended as comments.
;
_olex2_refinement_description
;
1. Fixed Uiso
 At 1.2 times of:
  All C(H) groups, All C(H,H) groups
2. Rigid bond restraints
 C12, C11, C16, C14, C15
 with sigma for 1-2 distances of 0.01 and sigma for 1-3 distances of 0.01
 C14, C15, C16, C11, C12, C13
 with sigma for 1-2 distances of 0.01 and sigma for 1-3 distances of 0.01
3.a Secondary CH2 refined with riding coordinates:
 C17(H17A,H17B), C34(H34A,H34B)
3.b Aromatic/amide H refined with riding coordinates:
 C9(H9), C8(H8), C7(H7), C14(H14), C13(H13), C12(H12), C5(H5), C4(H4), C3(H3),
 C2(H2), C1(H1), C31(H31), C29(H29), C26(H26), C25(H25), C24(H24), C22(H22),
 C21(H21), C20(H20), C19(H19), C18(H18), C30(H30)
3.c Fitted hexagon refined as free rotating group:
 C16(C15,C14,C13,C12,C11)
;
_olex2_submission_special_instructions 'No special instructions were received'

loop_
_space_group_symop_operation_xyz
'x, y, z'
'-x, y+1/2, -z+1/2'
'-x, -y, -z'
'x, -y-1/2, z-1/2'

loop_
_atom_site_label
_atom_site_type_symbol
_atom_site_fract_x
_atom_site_fract_y
_atom_site_fract_z
_atom_site_U_iso_or_equiv
_atom_site_adp_type
_atom_site_occupancy
_atom_site_site_symmetry_order
_atom_site_calc_flag
_atom_site_refinement_flags_posn
_atom_site_refinement_flags_adp
_atom_site_refinement_flags_occupancy
_atom_site_disorder_assembly
_atom_site_disorder_group
Fe1 Fe 0.84088(7) 0.64878(4) 0.91252(8) 0.0378(3) Uani 1 1 d . . . . .
Fe2 Fe 0.65827(7) 0.34819(4) 1.15733(8) 0.0373(3) Uani 1 1 d . . . . .
Cl1 Cl 0.8723(2) 0.53323(13) 0.3943(2) 0.0884(7) Uani 1 1 d . . . . .
Cl2 Cl 0.6335(2) 0.47158(11) 0.6446(2) 0.0796(7) Uani 1 1 d . . . . .
C9 C 0.8007(6) 0.7389(3) 0.8463(7) 0.0537(17) Uani 1 1 d . . . . .
H9 H 0.7407 0.7635 0.8705 0.064 Uiso 1 1 calc R . . . .
C8 C 0.9052(6) 0.7391(3) 0.9036(7) 0.0538(17) Uani 1 1 d . . . . .
H8 H 0.9254 0.7646 0.9726 0.065 Uiso 1 1 calc R . . . .
C7 C 0.9742(6) 0.6948(3) 0.8406(7) 0.0516(16) Uani 1 1 d . . . . .
H7 H 1.0466 0.6858 0.8602 0.062 Uiso 1 1 calc R . . . .
C6 C 0.9116(6) 0.6666(3) 0.7417(6) 0.0468(15) Uani 1 1 d . . . . .
C17 C 0.9252(8) 0.6181(4) 0.6349(7) 0.065(2) Uani 1 1 d . . . . .
H17A H 0.9817 0.6318 0.5771 0.078 Uiso 1 1 calc R . . . .
H17B H 0.9422 0.5749 0.6668 0.078 Uiso 1 1 calc R . . . .
C16 C 0.8181(3) 0.6197(2) 0.5745(4) 0.0597(18) Uani 1 1 d . U . . .
C15 C 0.7833(4) 0.5854(2) 0.4682(4) 0.069(2) Uani 1 1 d G U . . .
C14 C 0.6777(5) 0.5934(3) 0.4229(4) 0.090(3) Uani 1 1 d G U . . .
H14 H 0.6544 0.5705 0.3518 0.108 Uiso 1 1 calc R . . . .
C13 C 0.6068(4) 0.6357(3) 0.4839(6) 0.091(3) Uani 1 1 d G U . . .
H13 H 0.5361 0.6411 0.4535 0.109 Uiso 1 1 calc R . . . .
C12 C 0.6416(4) 0.6700(3) 0.5902(6) 0.081(2) Uani 1 1 d G U . . .
H12 H 0.5942 0.6983 0.6309 0.097 Uiso 1 1 calc R . . . .
C11 C 0.7472(4) 0.6620(2) 0.6355(4) 0.0652(19) Uani 1 1 d G U . . .
C10 C 0.8052(6) 0.6940(3) 0.7451(6) 0.0521(16) Uani 1 1 d . . . . .
C5 C 0.7259(7) 0.5797(4) 0.9451(8) 0.068(2) Uani 1 1 d . . . . .
H5 H 0.6652 0.5718 0.8943 0.082 Uiso 1 1 calc R . . . .
C4 C 0.7311(6) 0.6232(4) 1.0478(7) 0.064(2) Uani 1 1 d . . . . .
H4 H 0.6739 0.6488 1.0767 0.077 Uiso 1 1 calc R . . . .
C3 C 0.8358(7) 0.6218(4) 1.0990(6) 0.0590(18) Uani 1 1 d . . . . .
H3 H 0.8613 0.6465 1.1667 0.071 Uiso 1 1 calc R . . . .
C2 C 0.8957(7) 0.5758(4) 1.0294(7) 0.0625(19) Uani 1 1 d . . . . .
H2 H 0.9678 0.5643 1.0449 0.075 Uiso 1 1 calc R . . . .
C1 C 0.8297(8) 0.5500(4) 0.9329(8) 0.071(2) Uani 1 1 d . . . . .
H1 H 0.8501 0.5194 0.8725 0.085 Uiso 1 1 calc R . . . .
C23 C 0.5852(6) 0.3344(3) 0.9852(6) 0.0463(15) Uani 1 1 d . . . . .
C34 C 0.5710(6) 0.3838(4) 0.8808(6) 0.0540(17) Uani 1 1 d . . . . .
H34A H 0.5154 0.3705 0.8205 0.065 Uiso 1 1 calc R . . . .
H34B H 0.5535 0.4267 0.9137 0.065 Uiso 1 1 calc R . . . .
C33 C 0.6816(6) 0.3820(3) 0.8247(6) 0.0506(16) Uani 1 1 d . . . . .
C32 C 0.7208(7) 0.4171(4) 0.7188(7) 0.0599(19) Uani 1 1 d . . . . .
C31 C 0.8234(8) 0.4075(4) 0.6758(8) 0.072(2) Uani 1 1 d . . . . .
H31 H 0.8453 0.4315 0.6057 0.087 Uiso 1 1 calc R . . . .
C29 C 0.8542(6) 0.3280(4) 0.8421(8) 0.064(2) Uani 1 1 d . . . . .
H29 H 0.8999 0.2987 0.8836 0.076 Uiso 1 1 calc R . . . .
C28 C 0.7513(6) 0.3380(4) 0.8812(7) 0.0523(17) Uani 1 1 d . . . . .
C27 C 0.6906(5) 0.3056(3) 0.9871(6) 0.0451(14) Uani 1 1 d . . . . .
C26 C 0.6955(6) 0.2590(3) 1.0850(7) 0.0523(17) Uani 1 1 d . . . . .
H26 H 0.7553 0.2336 1.1074 0.063 Uiso 1 1 calc R . . . .
C25 C 0.5931(7) 0.2585(3) 1.1421(7) 0.060(2) Uani 1 1 d . . . . .
H25 H 0.5737 0.2320 1.2096 0.072 Uiso 1 1 calc R . . . .
C24 C 0.5230(6) 0.3046(3) 1.0814(7) 0.0515(16) Uani 1 1 d . . . . .
H24 H 0.4507 0.3132 1.1011 0.062 Uiso 1 1 calc R . . . .
C22 C 0.7766(8) 0.4147(4) 1.1968(8) 0.070(2) Uani 1 1 d . . . . .
H22 H 0.8376 0.4228 1.1475 0.084 Uiso 1 1 calc R . . . .
C21 C 0.7699(6) 0.3694(4) 1.2954(7) 0.0608(19) Uani 1 1 d . . . . .
H21 H 0.8256 0.3420 1.3230 0.073 Uiso 1 1 calc R . . . .
C20 C 0.6649(7) 0.3723(4) 1.3452(7) 0.0610(19) Uani 1 1 d . . . . .
H20 H 0.6387 0.3477 1.4124 0.073 Uiso 1 1 calc R . . . .
C19 C 0.6056(7) 0.4193(4) 1.2754(8) 0.066(2) Uani 1 1 d . . . . .
H19 H 0.5331 0.4307 1.2872 0.079 Uiso 1 1 calc R . . . .
C18 C 0.6760(9) 0.4457(4) 1.1852(8) 0.070(2) Uani 1 1 d . . . . .
H18 H 0.6585 0.4783 1.1274 0.084 Uiso 1 1 calc R . . . .
C30 C 0.8936(7) 0.3670(6) 0.7258(11) 0.092(4) Uani 1 1 d . . . . .
H30 H 0.9632 0.3618 0.6933 0.111 Uiso 1 1 calc R . . . .

loop_
_atom_site_aniso_label
_atom_site_aniso_U_11
_atom_site_aniso_U_22
_atom_site_aniso_U_33
_atom_site_aniso_U_23
_atom_site_aniso_U_13
_atom_site_aniso_U_12
Fe1 0.0432(5) 0.0375(5) 0.0327(5) -0.0025(3) -0.0015(4) -0.0016(3)
Fe2 0.0425(5) 0.0361(5) 0.0331(5) 0.0024(3) 0.0004(4) -0.0011(3)
Cl1 0.115(2) 0.0785(15) 0.0715(14) -0.0112(11) 0.0003(13) -0.0041(14)
Cl2 0.0998(17) 0.0687(13) 0.0704(13) 0.0173(10) 0.0053(11) 0.0043(11)
C9 0.060(4) 0.039(3) 0.062(4) 0.004(3) 0.011(3) 0.002(3)
C8 0.067(4) 0.042(3) 0.053(4) -0.016(3) 0.009(3) -0.010(3)
C7 0.046(4) 0.055(4) 0.055(4) -0.012(3) 0.007(3) -0.011(3)
C6 0.059(4) 0.042(3) 0.040(3) -0.006(3) 0.008(3) -0.008(3)
C17 0.098(6) 0.054(4) 0.044(4) 0.000(3) 0.003(4) -0.017(4)
C16 0.088(5) 0.044(4) 0.047(4) 0.012(3) 0.012(3) -0.014(3)
C15 0.092(5) 0.061(4) 0.054(4) 0.023(3) -0.019(4) -0.035(4)
C14 0.143(7) 0.068(5) 0.058(5) 0.010(4) -0.004(5) -0.040(5)
C13 0.045(4) 0.113(7) 0.115(7) 0.075(5) 0.001(4) 0.001(4)
C12 0.065(5) 0.100(7) 0.077(5) 0.031(4) 0.010(4) 0.011(5)
C11 0.064(4) 0.070(5) 0.062(4) 0.036(3) -0.007(3) -0.015(4)
C10 0.064(4) 0.046(4) 0.046(4) 0.014(3) -0.006(3) -0.014(3)
C5 0.068(5) 0.073(5) 0.063(5) 0.024(4) -0.016(4) -0.031(4)
C4 0.053(4) 0.083(5) 0.056(4) 0.024(4) 0.009(3) -0.003(4)
C3 0.071(5) 0.069(5) 0.037(3) 0.007(3) -0.006(3) 0.000(4)
C2 0.065(5) 0.063(5) 0.059(4) 0.015(4) -0.010(4) 0.010(4)
C1 0.114(7) 0.040(4) 0.059(4) 0.003(3) 0.002(5) -0.009(4)
C23 0.053(4) 0.044(3) 0.042(3) 0.002(3) -0.010(3) -0.005(3)
C34 0.065(4) 0.053(4) 0.044(4) 0.002(3) -0.004(3) -0.004(3)
C33 0.071(5) 0.038(3) 0.042(3) -0.004(3) -0.009(3) -0.009(3)
C32 0.071(5) 0.056(4) 0.053(4) -0.018(3) 0.011(3) -0.024(4)
C31 0.084(6) 0.072(5) 0.061(5) -0.011(4) 0.002(4) -0.020(5)
C29 0.054(4) 0.076(5) 0.061(5) -0.016(4) -0.009(4) 0.010(4)
C28 0.047(4) 0.060(4) 0.049(4) -0.025(3) 0.004(3) -0.010(3)
C27 0.055(4) 0.040(3) 0.040(3) -0.009(3) 0.002(3) -0.006(3)
C26 0.066(4) 0.036(3) 0.054(4) -0.002(3) -0.015(3) 0.004(3)
C25 0.082(5) 0.042(4) 0.055(4) 0.017(3) -0.015(4) -0.015(4)
C24 0.044(3) 0.055(4) 0.055(4) 0.013(3) -0.008(3) -0.012(3)
C22 0.082(6) 0.067(5) 0.061(5) -0.023(4) 0.011(4) -0.031(5)
C21 0.050(4) 0.076(5) 0.056(4) -0.018(4) -0.010(3) -0.002(4)
C20 0.076(5) 0.066(5) 0.041(4) -0.002(3) 0.008(3) 0.002(4)
C19 0.071(5) 0.065(5) 0.063(5) -0.019(4) 0.010(4) 0.013(4)
C18 0.117(8) 0.035(4) 0.058(4) -0.002(3) -0.009(5) -0.006(4)
C30 0.035(4) 0.120(8) 0.122(8) -0.073(7) -0.018(5) 0.013(5)

loop_
_atom_type_symbol
_atom_type_description
_atom_type_scat_dispersion_real
_atom_type_scat_dispersion_imag
_atom_type_scat_source
C C 0.0033 0.0016 'International Tables Vol C Tables 4.2.6.8 and 6.1.1.4'
Cl Cl 0.1484 0.1585 'International Tables Vol C Tables 4.2.6.8 and 6.1.1.4'
Fe Fe 0.3463 0.8444 'International Tables Vol C Tables 4.2.6.8 and 6.1.1.4'
H H 0.0000 0.0000 'International Tables Vol C Tables 4.2.6.8 and 6.1.1.4'

loop_
_geom_angle_atom_site_label_1
_geom_angle_atom_site_label_2
_geom_angle_atom_site_label_3
_geom_angle
_geom_angle_site_symmetry_1
_geom_angle_site_symmetry_3
_geom_angle_publ_flag
C9 Fe1 C7 69.3(3) . . ?
C9 Fe1 C6 68.7(3) . . ?
C9 Fe1 C10 40.5(3) . . ?
C9 Fe1 C4 108.3(3) . . ?
C9 Fe1 C3 124.6(3) . . ?
C9 Fe1 C2 161.3(3) . . ?
C9 Fe1 C1 157.0(3) . . ?
C8 Fe1 C9 41.0(3) . . ?
C8 Fe1 C7 40.8(3) . . ?
C8 Fe1 C6 68.0(3) . . ?
C8 Fe1 C10 68.0(3) . . ?
C8 Fe1 C5 157.1(4) . . ?
C8 Fe1 C4 122.0(3) . . ?
C8 Fe1 C3 107.9(3) . . ?
C8 Fe1 C2 124.8(3) . . ?
C8 Fe1 C1 160.5(4) . . ?
C7 Fe1 C6 40.6(3) . . ?
C7 Fe1 C10 68.6(3) . . ?
C7 Fe1 C3 120.9(3) . . ?
C7 Fe1 C2 107.5(3) . . ?
C6 Fe1 C10 40.8(3) . . ?
C6 Fe1 C3 156.2(3) . . ?
C6 Fe1 C2 121.5(3) . . ?
C10 Fe1 C3 161.5(3) . . ?
C10 Fe1 C2 157.0(3) . . ?
C5 Fe1 C9 121.5(3) . . ?
C5 Fe1 C7 161.1(3) . . ?
C5 Fe1 C6 125.1(3) . . ?
C5 Fe1 C10 108.5(3) . . ?
C5 Fe1 C4 40.4(4) . . ?
C5 Fe1 C3 67.8(3) . . ?
C5 Fe1 C2 67.4(3) . . ?
C5 Fe1 C1 40.9(4) . . ?
C4 Fe1 C7 156.3(3) . . ?
C4 Fe1 C6 162.3(3) . . ?
C4 Fe1 C10 125.8(3) . . ?
C4 Fe1 C3 39.8(3) . . ?
C4 Fe1 C2 66.8(3) . . ?
C3 Fe1 C2 40.1(3) . . ?
C1 Fe1 C7 123.5(4) . . ?
C1 Fe1 C6 107.4(3) . . ?
C1 Fe1 C10 121.8(3) . . ?
C1 Fe1 C4 68.1(4) . . ?
C1 Fe1 C3 68.2(3) . . ?
C1 Fe1 C2 40.1(3) . . ?
C23 Fe2 C24 40.5(3) . . ?
C23 Fe2 C20 155.7(3) . . ?
C27 Fe2 C23 40.8(3) . . ?
C27 Fe2 C24 68.3(3) . . ?
C27 Fe2 C21 125.9(3) . . ?
C27 Fe2 C20 162.1(3) . . ?
C26 Fe2 C23 68.9(3) . . ?
C26 Fe2 C27 40.5(3) . . ?
C26 Fe2 C24 69.2(3) . . ?
C26 Fe2 C22 121.1(4) . . ?
C26 Fe2 C21 107.9(3) . . ?
C26 Fe2 C20 125.1(3) . . ?
C25 Fe2 C23 68.3(3) . . ?
C25 Fe2 C27 67.6(3) . . ?
C25 Fe2 C26 40.5(3) . . ?
C25 Fe2 C24 41.2(3) . . ?
C25 Fe2 C22 155.9(4) . . ?
C25 Fe2 C21 121.1(3) . . ?
C25 Fe2 C20 108.2(3) . . ?
C25 Fe2 C19 125.3(4) . . ?
C25 Fe2 C18 162.4(4) . . ?
C24 Fe2 C20 120.8(3) . . ?
C22 Fe2 C23 125.7(3) . . ?
C22 Fe2 C27 108.9(3) . . ?
C22 Fe2 C24 161.9(3) . . ?
C22 Fe2 C21 40.2(3) . . ?
C22 Fe2 C20 67.4(3) . . ?
C21 Fe2 C23 162.6(3) . . ?
C21 Fe2 C24 155.9(3) . . ?
C21 Fe2 C20 40.0(3) . . ?
C19 Fe2 C23 120.5(3) . . ?
C19 Fe2 C27 156.2(3) . . ?
C19 Fe2 C26 161.9(3) . . ?
C19 Fe2 C24 107.1(3) . . ?
C19 Fe2 C22 67.9(4) . . ?
C19 Fe2 C21 67.8(3) . . ?
C19 Fe2 C20 40.5(3) . . ?
C19 Fe2 C18 40.4(3) . . ?
C18 Fe2 C23 108.1(3) . . ?
C18 Fe2 C27 121.8(3) . . ?
C18 Fe2 C26 156.1(4) . . ?
C18 Fe2 C24 124.9(4) . . ?
C18 Fe2 C22 40.1(4) . . ?
C18 Fe2 C21 67.4(4) . . ?
C18 Fe2 C20 67.6(3) . . ?
C8 C9 Fe1 68.8(4) . . ?
C10 C9 Fe1 70.1(4) . . ?
C10 C9 C8 106.6(6) . . ?
C9 C8 Fe1 70.3(4) . . ?
C7 C8 Fe1 70.6(4) . . ?
C7 C8 C9 110.0(6) . . ?
C8 C7 Fe1 68.6(4) . . ?
C8 C7 C6 106.6(6) . . ?
C6 C7 Fe1 69.8(4) . . ?
C7 C6 Fe1 69.6(4) . . ?
C7 C6 C17 139.1(7) . . ?
C7 C6 C10 108.3(6) . . ?
C17 C6 Fe1 126.3(5) . . ?
C10 C6 Fe1 69.6(4) . . ?
C10 C6 C17 112.6(6) . . ?
C16 C17 C6 102.0(7) . . ?
C15 C16 C17 127.9(5) . . ?
C15 C16 C11 120.0 . . ?
C11 C16 C17 112.1(5) . . ?
C16 C15 Cl1 119.2(3) . . ?
C16 C15 C14 120.0 . . ?
C14 C15 Cl1 120.8(3) . . ?
C13 C14 C15 120.0 . . ?
C14 C13 C12 120.0 . . ?
C13 C12 C11 120.0 . . ?
C16 C11 C10 109.5(5) . . ?
C12 C11 C16 120.0 . . ?
C12 C11 C10 130.5(5) . . ?
C9 C10 Fe1 69.4(4) . . ?
C9 C10 C6 108.5(6) . . ?
C9 C10 C11 147.7(7) . . ?
C6 C10 Fe1 69.6(4) . . ?
C6 C10 C11 103.8(6) . . ?
C11 C10 Fe1 124.5(4) . . ?
C4 C5 Fe1 70.2(4) . . ?
C4 C5 C1 107.8(7) . . ?
C1 C5 Fe1 69.9(4) . . ?
C5 C4 Fe1 69.4(4) . . ?
C3 C4 Fe1 70.4(4) . . ?
C3 C4 C5 108.9(8) . . ?
C4 C3 Fe1 69.8(4) . . ?
C4 C3 C2 107.2(7) . . ?
C2 C3 Fe1 70.0(4) . . ?
C3 C2 Fe1 69.9(4) . . ?
C1 C2 Fe1 69.5(4) . . ?
C1 C2 C3 109.3(7) . . ?
C5 C1 Fe1 69.3(4) . . ?
C2 C1 Fe1 70.4(4) . . ?
C2 C1 C5 106.7(7) . . ?
C34 C23 Fe2 127.4(5) . . ?
C27 C23 Fe2 69.5(4) . . ?
C27 C23 C34 113.0(6) . . ?
C24 C23 Fe2 69.9(4) . . ?
C24 C23 C34 139.1(6) . . ?
C24 C23 C27 107.9(6) . . ?
C33 C34 C23 100.0(6) . . ?
C32 C33 C34 128.2(7) . . ?
C28 C33 C34 114.3(6) . . ?
C28 C33 C32 117.4(7) . . ?
C33 C32 Cl2 118.1(6) . . ?
C31 C32 Cl2 121.0(7) . . ?
C31 C32 C33 120.9(8) . . ?
C30 C31 C32 124.6(10) . . ?
C28 C29 C30 117.7(8) . . ?
C33 C28 C27 107.5(6) . . ?
C29 C28 C33 123.2(8) . . ?
C29 C28 C27 129.3(8) . . ?
C23 C27 Fe2 69.7(4) . . ?
C23 C27 C28 105.3(6) . . ?
C28 C27 Fe2 124.7(4) . . ?
C26 C27 Fe2 69.4(4) . . ?
C26 C27 C23 109.0(6) . . ?
C26 C27 C28 145.8(7) . . ?
C27 C26 Fe2 70.1(4) . . ?
C25 C26 Fe2 68.9(4) . . ?
C25 C26 C27 106.8(6) . . ?
C26 C25 Fe2 70.6(4) . . ?
C26 C25 C24 110.0(6) . . ?
C24 C25 Fe2 70.8(4) . . ?
C23 C24 Fe2 69.6(4) . . ?
C23 C24 C25 106.3(6) . . ?
C25 C24 Fe2 68.0(4) . . ?
C21 C22 Fe2 70.2(4) . . ?
C18 C22 Fe2 69.8(5) . . ?
C18 C22 C21 108.0(7) . . ?
C22 C21 Fe2 69.6(4) . . ?
C20 C21 Fe2 70.2(4) . . ?
C20 C21 C22 108.2(8) . . ?
C21 C20 Fe2 69.8(4) . . ?
C21 C20 C19 107.8(7) . . ?
C19 C20 Fe2 69.0(4) . . ?
C20 C19 Fe2 70.5(4) . . ?
C18 C19 Fe2 69.9(4) . . ?
C18 C19 C20 107.5(8) . . ?
C22 C18 Fe2 70.1(4) . . ?
C22 C18 C19 108.5(7) . . ?
C19 C18 Fe2 69.7(4) . . ?
C31 C30 C29 116.2(8) . . ?

loop_
_geom_bond_atom_site_label_1
_geom_bond_atom_site_label_2
_geom_bond_distance
_geom_bond_site_symmetry_2
_geom_bond_publ_flag
Fe1 C9 2.034(7) . ?
Fe1 C8 2.014(7) . ?
Fe1 C7 2.041(7) . ?
Fe1 C6 2.043(6) . ?
Fe1 C10 2.043(7) . ?
Fe1 C5 2.031(7) . ?
Fe1 C4 2.041(7) . ?
Fe1 C3 2.050(7) . ?
Fe1 C2 2.051(7) . ?
Fe1 C1 2.039(8) . ?
Fe2 C23 2.044(6) . ?
Fe2 C27 2.042(6) . ?
Fe2 C26 2.033(7) . ?
Fe2 C25 2.010(7) . ?
Fe2 C24 2.047(7) . ?
Fe2 C22 2.034(8) . ?
Fe2 C21 2.042(7) . ?
Fe2 C20 2.048(7) . ?
Fe2 C19 2.028(7) . ?
Fe2 C18 2.030(7) . ?
Cl1 C15 1.721(5) . ?
Cl2 C32 1.732(9) . ?
C9 C8 1.417(11) . ?
C9 C10 1.413(10) . ?
C8 C7 1.413(10) . ?
C7 C6 1.416(9) . ?
C6 C17 1.514(10) . ?
C6 C10 1.423(10) . ?
C17 C16 1.459(9) . ?
C16 C15 1.3900 . ?
C16 C11 1.3900 . ?
C15 C14 1.3900 . ?
C14 C13 1.3900 . ?
C13 C12 1.3900 . ?
C12 C11 1.3900 . ?
C11 C10 1.506(8) . ?
C5 C4 1.405(12) . ?
C5 C1 1.420(13) . ?
C4 C3 1.392(11) . ?
C3 C2 1.407(11) . ?
C2 C1 1.401(12) . ?
C23 C34 1.507(9) . ?
C23 C27 1.423(10) . ?
C23 C24 1.416(9) . ?
C34 C33 1.487(10) . ?
C33 C32 1.418(10) . ?
C33 C28 1.378(11) . ?
C32 C31 1.357(12) . ?
C31 C30 1.306(14) . ?
C29 C28 1.348(10) . ?
C29 C30 1.547(15) . ?
C28 C27 1.503(10) . ?
C27 C26 1.409(9) . ?
C26 C25 1.399(11) . ?
C25 C24 1.428(10) . ?
C22 C21 1.400(12) . ?
C22 C18 1.394(13) . ?
C21 C20 1.398(11) . ?
C20 C19 1.412(12) . ?
C19 C18 1.400(12) . ?

loop_
_geom_torsion_atom_site_label_1
_geom_torsion_atom_site_label_2
_geom_torsion_atom_site_label_3
_geom_torsion_atom_site_label_4
_geom_torsion
_geom_torsion_site_symmetry_1
_geom_torsion_site_symmetry_2
_geom_torsion_site_symmetry_3
_geom_torsion_site_symmetry_4
_geom_torsion_publ_flag
Fe1 C9 C8 C7 59.7(5) . . . . ?
Fe1 C9 C10 C6 -58.8(5) . . . . ?
Fe1 C9 C10 C11 122.5(10) . . . . ?
Fe1 C8 C7 C6 59.7(5) . . . . ?
Fe1 C7 C6 C17 -122.4(9) . . . . ?
Fe1 C7 C6 C10 59.1(5) . . . . ?
Fe1 C6 C17 C16 81.3(7) . . . . ?
Fe1 C6 C10 C9 58.6(5) . . . . ?
Fe1 C6 C10 C11 -122.1(4) . . . . ?
Fe1 C5 C4 C3 -59.6(5) . . . . ?
Fe1 C5 C1 C2 60.8(5) . . . . ?
Fe1 C4 C3 C2 -60.2(5) . . . . ?
Fe1 C3 C2 C1 -58.4(5) . . . . ?
Fe1 C2 C1 C5 -60.0(5) . . . . ?
Fe2 C23 C34 C33 79.5(7) . . . . ?
Fe2 C23 C27 C28 -121.9(4) . . . . ?
Fe2 C23 C27 C26 58.5(4) . . . . ?
Fe2 C23 C24 C25 -58.4(5) . . . . ?
Fe2 C27 C26 C25 59.4(5) . . . . ?
Fe2 C26 C25 C24 60.0(5) . . . . ?
Fe2 C25 C24 C23 59.4(5) . . . . ?
Fe2 C22 C21 C20 -59.9(5) . . . . ?
Fe2 C22 C18 C19 59.4(5) . . . . ?
Fe2 C21 C20 C19 -58.6(6) . . . . ?
Fe2 C20 C19 C18 -60.4(5) . . . . ?
Fe2 C19 C18 C22 -59.6(5) . . . . ?
Cl1 C15 C14 C13 179.9(4) . . . . ?
Cl2 C32 C31 C30 -179.4(7) . . . . ?
C9 C8 C7 Fe1 -59.5(5) . . . . ?
C9 C8 C7 C6 0.2(8) . . . . ?
C8 C9 C10 Fe1 59.3(5) . . . . ?
C8 C9 C10 C6 0.6(7) . . . . ?
C8 C9 C10 C11 -178.1(9) . . . . ?
C8 C7 C6 Fe1 -58.9(5) . . . . ?
C8 C7 C6 C17 178.6(8) . . . . ?
C8 C7 C6 C10 0.1(8) . . . . ?
C7 C6 C17 C16 -177.9(8) . . . . ?
C7 C6 C10 Fe1 -59.1(5) . . . . ?
C7 C6 C10 C9 -0.4(7) . . . . ?
C7 C6 C10 C11 178.8(5) . . . . ?
C6 C17 C16 C15 178.6(4) . . . . ?
C6 C17 C16 C11 -0.9(6) . . . . ?
C17 C6 C10 Fe1 122.0(5) . . . . ?
C17 C6 C10 C9 -179.4(6) . . . . ?
C17 C6 C10 C11 -0.1(7) . . . . ?
C17 C16 C15 Cl1 0.6(6) . . . . ?
C17 C16 C15 C14 -179.5(6) . . . . ?
C17 C16 C11 C12 179.6(5) . . . . ?
C17 C16 C11 C10 0.9(5) . . . . ?
C16 C15 C14 C13 0.0 . . . . ?
C16 C11 C10 Fe1 -75.0(6) . . . . ?
C16 C11 C10 C9 178.2(9) . . . . ?
C16 C11 C10 C6 -0.5(5) . . . . ?
C15 C16 C11 C12 0.0 . . . . ?
C15 C16 C11 C10 -178.6(4) . . . . ?
C15 C14 C13 C12 0.0 . . . . ?
C14 C13 C12 C11 0.0 . . . . ?
C13 C12 C11 C16 0.0 . . . . ?
C13 C12 C11 C10 178.3(5) . . . . ?
C12 C11 C10 Fe1 106.5(6) . . . . ?
C12 C11 C10 C9 -0.2(13) . . . . ?
C12 C11 C10 C6 -178.9(4) . . . . ?
C11 C16 C15 Cl1 -179.9(4) . . . . ?
C11 C16 C15 C14 0.0 . . . . ?
C10 C9 C8 Fe1 -60.2(4) . . . . ?
C10 C9 C8 C7 -0.5(8) . . . . ?
C10 C6 C17 C16 0.6(7) . . . . ?
C5 C4 C3 Fe1 58.9(5) . . . . ?
C5 C4 C3 C2 -1.3(9) . . . . ?
C4 C5 C1 Fe1 -60.2(5) . . . . ?
C4 C5 C1 C2 0.5(9) . . . . ?
C4 C3 C2 Fe1 60.1(5) . . . . ?
C4 C3 C2 C1 1.7(9) . . . . ?
C3 C2 C1 Fe1 58.7(6) . . . . ?
C3 C2 C1 C5 -1.4(9) . . . . ?
C1 C5 C4 Fe1 60.0(5) . . . . ?
C1 C5 C4 C3 0.5(9) . . . . ?
C23 C34 C33 C32 178.4(6) . . . . ?
C23 C34 C33 C28 1.6(7) . . . . ?
C23 C27 C26 Fe2 -58.6(4) . . . . ?
C23 C27 C26 C25 0.8(7) . . . . ?
C34 C23 C27 Fe2 123.1(5) . . . . ?
C34 C23 C27 C28 1.2(7) . . . . ?
C34 C23 C27 C26 -178.4(6) . . . . ?
C34 C23 C24 Fe2 -124.4(9) . . . . ?
C34 C23 C24 C25 177.2(8) . . . . ?
C34 C33 C32 Cl2 2.1(10) . . . . ?
C34 C33 C32 C31 -176.9(7) . . . . ?
C34 C33 C28 C29 178.4(7) . . . . ?
C34 C33 C28 C27 -0.9(8) . . . . ?
C33 C32 C31 C30 -0.4(12) . . . . ?
C33 C28 C27 Fe2 -75.8(7) . . . . ?
C33 C28 C27 C23 -0.2(7) . . . . ?
C33 C28 C27 C26 179.2(9) . . . . ?
C32 C33 C28 C29 1.2(10) . . . . ?
C32 C33 C28 C27 -178.1(5) . . . . ?
C32 C31 C30 C29 0.0(12) . . . . ?
C29 C28 C27 Fe2 104.9(8) . . . . ?
C29 C28 C27 C23 -179.5(7) . . . . ?
C29 C28 C27 C26 0.0(14) . . . . ?
C28 C33 C32 Cl2 178.8(5) . . . . ?
C28 C33 C32 C31 -0.2(10) . . . . ?
C28 C29 C30 C31 1.0(11) . . . . ?
C28 C27 C26 Fe2 122.0(10) . . . . ?
C28 C27 C26 C25 -178.6(9) . . . . ?
C27 C23 C34 C33 -1.7(7) . . . . ?
C27 C23 C24 Fe2 59.4(4) . . . . ?
C27 C23 C24 C25 1.0(8) . . . . ?
C27 C26 C25 Fe2 -60.2(4) . . . . ?
C27 C26 C25 C24 -0.1(8) . . . . ?
C26 C25 C24 Fe2 -59.9(5) . . . . ?
C26 C25 C24 C23 -0.5(8) . . . . ?
C24 C23 C34 C33 -177.8(8) . . . . ?
C24 C23 C27 Fe2 -59.6(5) . . . . ?
C24 C23 C27 C28 178.5(5) . . . . ?
C24 C23 C27 C26 -1.1(7) . . . . ?
C22 C21 C20 Fe2 59.5(5) . . . . ?
C22 C21 C20 C19 0.9(9) . . . . ?
C21 C22 C18 Fe2 -60.1(5) . . . . ?
C21 C22 C18 C19 -0.7(9) . . . . ?
C21 C20 C19 Fe2 59.1(5) . . . . ?
C21 C20 C19 C18 -1.3(9) . . . . ?
C20 C19 C18 Fe2 60.8(5) . . . . ?
C20 C19 C18 C22 1.2(9) . . . . ?
C18 C22 C21 Fe2 59.8(5) . . . . ?
C18 C22 C21 C20 -0.1(9) . . . . ?
C30 C29 C28 C33 -1.6(11) . . . . ?
C30 C29 C28 C27 177.6(6) . . . . ?
